data_4325647
loop_
_publ_author_name
'Galina V. Romanenko'
'Ksenia Yu. Maryunina'
'Artem S. Bogomyakov'
'Renad Z. Sagdeev'
'Victor I. Ovcharenko'

_publ_section_title
;
 Relationship between the Thermally Induced Reorientations of Aromatic
 Solvate Molecules in Cu(hfac)2- Nitroxide Breathing Crystals and the
 Character of the Magnetic Anomaly
;
_journal_name_full 'Inorganic Chemistry'
_journal_page_first 6597
_journal_page_last 6609
_journal_paper_doi 10.1021/ic200444e
_journal_volume 50
_journal_year 2011
_chemical_formula_sum 'C28.5 H31 Cu F12 N4 O6'
_chemical_formula_weight 817.11
_chemical_name_systematic
; 
 ? 
;
_space_group_IT_number 2
_symmetry_cell_setting triclinic
_symmetry_space_group_name_Hall '-P 1'
_symmetry_space_group_name_H-M 'P -1'
_atom_sites_solution_hydrogens geom
_atom_sites_solution_primary direct
_atom_sites_solution_secondary difmap
_audit_creation_method SHELXL-97
_cell_angle_alpha 98.535(14)
_cell_angle_beta 107.394(14)
_cell_angle_gamma 99.654(14)
_cell_formula_units_Z 2
_cell_length_a 10.606(11)
_cell_length_b 13.298(14)
_cell_length_c 13.487(15)
_cell_measurement_reflns_used 1189
_cell_measurement_temperature 75(2)
_cell_measurement_theta_max 22.86
_cell_measurement_theta_min 2.50
_cell_volume 1749(3)
_computing_cell_refinement 'Bruker SMART'
_computing_data_collection 'Bruker SMART'
_computing_data_reduction 'Bruker SAINT'
_computing_molecular_graphics 'Bruker SHELXTL'
_computing_publication_material 'Bruker SHELXTL'
_computing_structure_refinement 'SHELXL-97 (Sheldrick, 1997)'
_computing_structure_solution 'SHELXS-97 (Sheldrick, 1990)'
_diffrn_ambient_temperature 75(2)
_diffrn_measured_fraction_theta_full 0.971
_diffrn_measured_fraction_theta_max 0.971
_diffrn_measurement_device_type 'CCD area detector'
_diffrn_measurement_method 'phi and omega scans'
_diffrn_radiation_monochromator graphite
_diffrn_radiation_source 'fine-focus sealed tube'
_diffrn_radiation_type MoK\a
_diffrn_radiation_wavelength 0.71073
_diffrn_reflns_av_R_equivalents 0.2494
_diffrn_reflns_av_sigmaI/netI 0.4168
_diffrn_reflns_limit_h_max 13
_diffrn_reflns_limit_h_min -13
_diffrn_reflns_limit_k_max 16
_diffrn_reflns_limit_k_min -16
_diffrn_reflns_limit_l_max 16
_diffrn_reflns_limit_l_min -17
_diffrn_reflns_number 14290
_diffrn_reflns_theta_full 26.84
_diffrn_reflns_theta_max 26.84
_diffrn_reflns_theta_min 2.06
_exptl_absorpt_coefficient_mu 0.734
_exptl_absorpt_correction_type none
_exptl_crystal_colour black
_exptl_crystal_density_diffrn 1.551
_exptl_crystal_description plate
_exptl_crystal_F_000 830
_refine_diff_density_max 0.704
_refine_diff_density_min -0.664
_refine_diff_density_rms 0.097
_refine_ls_extinction_method none
_refine_ls_goodness_of_fit_ref 0.762
_refine_ls_hydrogen_treatment constr
_refine_ls_matrix_type fullcycle
_refine_ls_number_parameters 580
_refine_ls_number_reflns 7292
_refine_ls_number_restraints 3
_refine_ls_restrained_S_all 0.768
_refine_ls_R_factor_all 0.2515
_refine_ls_R_factor_gt 0.0713
_refine_ls_shift/su_max 0.043
_refine_ls_shift/su_mean 0.002
_refine_ls_structure_factor_coef Fsqd
_refine_ls_weighting_details 'calc w=1/[\s^2^(Fo^2^)+(0.0286P)^2^+0.0000P] where P=(Fo^2^+2Fc^2^)/3'
_refine_ls_weighting_scheme calc
_refine_ls_wR_factor_gt 0.1318
_refine_ls_wR_factor_ref 0.1963
_reflns_number_gt 1970
_reflns_number_total 7292
_reflns_threshold_expression >2sigma(I)
_cod_data_source_file ic200444e_si_002_52.cif
_cod_data_source_block ettol075
_cod_original_formula_sum 'C28.50 H31 Cu F12 N4 O6'
_cod_database_code 4325647

loop_
_symmetry_equiv_pos_as_xyz
'x, y, z'
'-x, -y, -z'

loop_
_atom_site_label
_atom_site_type_symbol
_atom_site_fract_x
_atom_site_fract_y
_atom_site_fract_z
_atom_site_U_iso_or_equiv
_atom_site_adp_type
_atom_site_occupancy
_atom_site_symmetry_multiplicity
_atom_site_calc_flag
_atom_site_refinement_flags
Cu1 Cu 0.5000 0.5000 0.5000 0.0377(4) Uani 1 2 d S
O1 O 0.6373(5) 0.4077(3) 0.4453(3) 0.0473(14) Uani 1 1 d .
C1 C 0.7976(9) 0.3765(6) 0.3620(6) 0.057(3) Uani 1 1 d .
F1 F 0.6883(11) 0.3200(10) 0.2678(8) 0.084(5) Uani 0.50 1 d P
F2 F 0.8335(15) 0.3116(11) 0.4249(10) 0.103(6) Uani 0.50 1 d P
F3 F 0.8951(13) 0.4175(10) 0.3483(15) 0.172(6) Uani 0.50 1 d P
F1A F 0.7268(15) 0.3498(11) 0.2617(13) 0.116(6) Uani 0.50 1 d P
F2A F 0.8093(13) 0.2888(10) 0.3907(11) 0.071(4) Uani 0.50 1 d P
F3A F 0.9209(14) 0.4215(13) 0.3434(12) 0.091(5) Uani 0.50 1 d P
C2 C 0.7344(7) 0.4526(6) 0.4230(6) 0.048(2) Uani 1 1 d .
C3 C 0.7945(7) 0.5616(5) 0.4434(5) 0.049(2) Uani 1 1 d .
H3A H 0.8679 0.5830 0.4190 0.058 Uiso 1 1 calc R
C4 C 0.7492(7) 0.6373(5) 0.4975(5) 0.0371(19) Uani 1 1 d .
C5 C 0.8269(7) 0.7496(5) 0.5221(6) 0.044(2) Uani 1 1 d .
F4 F 0.7433(5) 0.8114(4) 0.4842(5) 0.102(2) Uani 1 1 d .
F5 F 0.9271(4) 0.7659(3) 0.4835(3) 0.0636(14) Uani 1 1 d .
F6 F 0.8828(5) 0.7871(4) 0.6275(3) 0.0886(18) Uani 1 1 d .
O2 O 0.6494(4) 0.6259(3) 0.5315(3) 0.0415(13) Uani 1 1 d .
Cu2 Cu 0.0000 0.0000 0.0000 0.0390(4) Uani 1 2 d S
O3 O 0.0036(4) -0.0499(3) 0.1318(3) 0.0415(13) Uani 1 1 d .
C6 C -0.0188(8) -0.0559(6) 0.2986(6) 0.059(2) Uani 1 1 d .
F7 F -0.0711(5) -0.1581(3) 0.2854(3) 0.0813(16) Uani 1 1 d .
F8 F 0.1079(11) -0.0646(8) 0.3354(9) 0.059(4) Uani 0.50 1 d P
F8A F 0.1243(12) -0.0228(8) 0.3495(8) 0.051(3) Uani 0.50 1 d P
F9 F -0.0586(4) -0.0045(3) 0.3745(3) 0.0727(14) Uani 1 1 d .
C7 C -0.0569(7) -0.0182(5) 0.1948(6) 0.043(2) Uani 1 1 d .
C8 C -0.1565(7) 0.0437(5) 0.1722(6) 0.046(2) Uani 1 1 d .
H8A H -0.1950 0.0640 0.2250 0.056 Uiso 1 1 calc R
C9 C -0.1975(7) 0.0740(5) 0.0792(5) 0.038(2) Uani 1 1 d .
C10 C -0.3141(7) 0.1348(5) 0.0568(6) 0.046(2) Uani 1 1 d .
F10 F -0.2655(4) 0.2348(3) 0.0592(3) 0.0583(12) Uani 1 1 d .
F11 F -0.4089(4) 0.0949(4) -0.0385(4) 0.0776(15) Uani 1 1 d .
F12 F -0.3782(4) 0.1345(3) 0.1298(3) 0.0586(13) Uani 1 1 d .
O4 O -0.1546(4) 0.0620(3) 0.0004(3) 0.0381(13) Uani 1 1 d .
O01 O 0.4482(4) 0.5124(3) 0.3444(4) 0.0456(14) Uani 1 1 d .
N1 N 0.3291(6) 0.5310(4) 0.2894(4) 0.0437(17) Uani 1 1 d .
C01 C 0.3117(7) 0.6401(5) 0.2682(5) 0.0395(19) Uani 1 1 d .
C02 C 0.3822(7) 0.6601(5) 0.1883(6) 0.057(2) Uani 1 1 d .
H02A H 0.4804 0.6712 0.2224 0.086 Uiso 1 1 calc R
H02B H 0.3612 0.7223 0.1621 0.086 Uiso 1 1 calc R
H02C H 0.3506 0.5998 0.1286 0.086 Uiso 1 1 calc R
C03 C 0.3796(7) 0.7214(5) 0.3734(5) 0.047(2) Uani 1 1 d .
H03A H 0.4780 0.7285 0.3957 0.071 Uiso 1 1 calc R
H03B H 0.3455 0.6985 0.4283 0.071 Uiso 1 1 calc R
H03C H 0.3583 0.7888 0.3632 0.071 Uiso 1 1 calc R
C04 C 0.1551(7) 0.6211(5) 0.2243(5) 0.041(2) Uani 1 1 d .
C05 C 0.1010(7) 0.6765(5) 0.1372(5) 0.051(2) Uani 1 1 d .
H05A H 0.1255 0.7520 0.1660 0.077 Uiso 1 1 calc R
H05B H 0.0021 0.6530 0.1078 0.077 Uiso 1 1 calc R
H05C H 0.1401 0.6609 0.0810 0.077 Uiso 1 1 calc R
C06 C 0.0869(7) 0.6361(5) 0.3097(6) 0.055(2) Uani 1 1 d .
H06A H 0.1065 0.7105 0.3420 0.083 Uiso 1 1 calc R
H06B H 0.1220 0.5976 0.3645 0.083 Uiso 1 1 calc R
H06C H -0.0114 0.6098 0.2768 0.083 Uiso 1 1 calc R
N2 N 0.1170(6) 0.5004(5) 0.1791(5) 0.0512(18) Uani 1 1 d .
O02 O -0.0008(5) 0.4520(4) 0.1158(4) 0.0552(15) Uani 1 1 d .
C07 C 0.2204(7) 0.4552(5) 0.2226(6) 0.043(2) Uani 1 1 d .
C08 C 0.2144(6) 0.3430(5) 0.2009(5) 0.0354(19) Uani 1 1 d .
C09 C 0.1058(7) 0.2623(5) 0.1278(5) 0.044(2) Uani 1 1 d .
H09A H 0.0217 0.2735 0.0863 0.053 Uiso 1 1 calc R
N3 N 0.1384(5) 0.1670(4) 0.1252(4) 0.0444(17) Uani 1 1 d .
N4 N 0.2717(5) 0.1892(4) 0.1956(4) 0.0388(16) Uani 1 1 d .
C041 C 0.3405(7) 0.1035(5) 0.2099(5) 0.040(2) Uani 1 1 d .
H04A H 0.3793 0.0909 0.1522 0.048 Uiso 1 1 calc R
H04B H 0.2724 0.0396 0.2026 0.048 Uiso 1 1 calc R
C042 C 0.4523(7) 0.1214(5) 0.3152(5) 0.043(2) Uani 1 1 d .
H04C H 0.4147 0.1350 0.3736 0.051 Uiso 1 1 calc R
H04D H 0.5224 0.1839 0.3223 0.051 Uiso 1 1 calc R
C043 C 0.5195(7) 0.0254(5) 0.3262(6) 0.044(2) Uani 1 1 d .
H04E H 0.4497 -0.0356 0.3235 0.053 Uiso 1 1 calc R
H04F H 0.5496 0.0087 0.2642 0.053 Uiso 1 1 calc R
C044 C 0.6411(7) 0.0406(6) 0.4280(6) 0.059(2) Uani 1 1 d .
H04G H 0.6761 -0.0230 0.4283 0.089 Uiso 1 1 calc R
H04H H 0.6122 0.0553 0.4902 0.089 Uiso 1 1 calc R
H04I H 0.7124 0.0992 0.4306 0.089 Uiso 1 1 calc R
C010 C 0.3178(7) 0.2922(5) 0.2403(5) 0.040(2) Uani 1 1 d .
H01A H 0.4054 0.3243 0.2899 0.048 Uiso 1 1 calc R
C9S C -0.6956 0.2436 -0.0530 0.069 Uani 0.50 1 d PD
H9SA H -0.7757 0.2324 -0.1138 0.103 Uiso 0.50 1 d P
H9SB H -0.6398 0.1973 -0.0674 0.103 Uiso 0.50 1 d P
H9SC H -0.7210 0.2300 0.0072 0.103 Uiso 0.50 1 d P
C1S C -0.6055 0.3724 -0.0255 0.045 Uani 0.50 1 d PD
C2S C -0.6238 0.4489 -0.0850 0.067 Uani 0.50 1 d P
H2SA H -0.7039 0.4377 -0.1459 0.081 Uiso 0.50 1 d P
C3S C -0.5262 0.5415 -0.0564 0.067 Uani 0.50 1 d P
H3SA H -0.5388 0.5943 -0.0976 0.080 Uiso 0.50 1 d P
C4S C -0.4103 0.5578 0.0317 0.048 Uani 0.50 1 d PD
C5S C -0.3920 0.4813 0.0913 0.054 Uani 0.50 1 d P
H5SA H -0.3119 0.4925 0.1521 0.064 Uiso 0.50 1 d P
C6S C -0.4896 0.3886 0.0627 0.064 Uani 0.50 1 d P
H6SA H -0.4769 0.3358 0.1038 0.077 Uiso 0.50 1 d P
C7S C -0.3035 0.6636 0.0574 0.061 Uani 0.50 1 d PD
H7SA H -0.2443 0.6551 0.0166 0.074 Uiso 0.50 1 d P
H7SB H -0.2493 0.6779 0.1311 0.074 Uiso 0.50 1 d P
C8S C -0.3618 0.7561 0.0353 0.064 Uani 0.50 1 d PD
H8SA H -0.2895 0.8168 0.0532 0.096 Uiso 0.50 1 d P
H8SB H -0.4140 0.7439 -0.0387 0.096 Uiso 0.50 1 d P
H8SC H -0.4191 0.7669 0.0772 0.096 Uiso 0.50 1 d P

loop_
_atom_site_aniso_label
_atom_site_aniso_U_11
_atom_site_aniso_U_22
_atom_site_aniso_U_33
_atom_site_aniso_U_23
_atom_site_aniso_U_13
_atom_site_aniso_U_12
Cu1 0.0325(7) 0.0267(7) 0.0444(8) -0.0049(6) 0.0086(6) -0.0003(5)
O1 0.045(3) 0.037(3) 0.047(3) 0.012(2) 0.001(2) -0.001(2)
C1 0.078(6) 0.034(5) 0.042(5) -0.006(4) 0.007(5) 0.005(4)
F1 0.079(7) 0.097(9) 0.033(6) -0.038(5) 0.019(5) -0.051(6)
F2 0.154(10) 0.082(9) 0.067(8) -0.003(7) 0.007(7) 0.079(8)
F3 0.164(7) 0.026(7) 0.371(15) -0.045(8) 0.234(9) -0.049(7)
F1A 0.142(12) 0.095(10) 0.127(12) 0.000(9) 0.052(10) 0.074(9)
F2A 0.091(8) 0.041(7) 0.105(10) 0.010(7) 0.067(7) 0.019(6)
F3A 0.080(8) 0.083(10) 0.135(9) -0.003(7) 0.085(7) 0.014(7)
C2 0.039(4) 0.036(5) 0.054(5) -0.007(4) 0.010(4) -0.010(4)
C3 0.049(4) 0.038(5) 0.070(5) 0.009(4) 0.040(4) 0.004(4)
C4 0.042(4) 0.029(4) 0.028(4) 0.007(3) 0.005(3) -0.010(3)
C5 0.046(5) 0.034(5) 0.042(5) -0.004(4) 0.012(4) -0.006(4)
F4 0.057(3) 0.044(3) 0.196(6) 0.035(3) 0.024(3) 0.011(2)
F5 0.062(3) 0.038(3) 0.088(3) 0.002(2) 0.039(2) -0.012(2)
F6 0.120(4) 0.059(3) 0.059(3) -0.008(3) 0.031(3) -0.038(3)
O2 0.036(3) 0.041(3) 0.044(3) 0.003(2) 0.014(2) 0.001(2)
Cu2 0.0356(7) 0.0326(7) 0.0446(8) -0.0002(6) 0.0117(6) 0.0067(6)
O3 0.043(3) 0.035(3) 0.044(3) -0.007(2) 0.020(2) 0.003(2)
C6 0.078(6) 0.037(5) 0.056(5) -0.009(4) 0.032(5) -0.009(4)
F7 0.135(4) 0.040(3) 0.069(3) 0.012(2) 0.039(3) 0.008(3)
F8 0.031(5) 0.044(7) 0.070(7) -0.021(5) -0.006(5) -0.001(5)
F8A 0.071(7) 0.039(7) 0.023(5) -0.002(5) -0.003(5) 0.004(5)
F9 0.105(3) 0.069(3) 0.056(3) 0.009(2) 0.038(3) 0.032(3)
C7 0.046(4) 0.033(4) 0.038(5) -0.005(4) 0.016(4) -0.013(4)
C8 0.049(4) 0.035(4) 0.057(5) 0.001(4) 0.023(4) 0.014(4)
C9 0.037(4) 0.030(4) 0.029(4) -0.006(3) -0.008(4) 0.002(3)
C10 0.057(5) 0.030(4) 0.039(5) -0.008(4) 0.012(4) -0.002(4)
F10 0.063(3) 0.042(3) 0.082(3) 0.017(2) 0.032(2) 0.026(2)
F11 0.052(3) 0.088(3) 0.071(3) -0.021(3) -0.005(2) 0.038(2)
F12 0.052(2) 0.049(3) 0.086(3) 0.014(2) 0.040(2) 0.013(2)
O4 0.043(3) 0.028(3) 0.041(3) -0.001(2) 0.020(2) 0.000(2)
O01 0.032(3) 0.029(3) 0.073(4) -0.004(2) 0.024(2) 0.003(2)
N1 0.040(4) 0.025(3) 0.056(4) -0.007(3) 0.011(3) 0.001(3)
C01 0.052(4) 0.022(4) 0.044(4) 0.007(3) 0.016(4) 0.004(3)
C02 0.076(5) 0.031(5) 0.073(6) 0.016(4) 0.039(4) 0.008(4)
C03 0.057(5) 0.025(4) 0.054(5) -0.004(4) 0.020(4) 0.001(3)
C04 0.058(5) 0.016(4) 0.044(5) 0.005(3) 0.011(4) 0.007(3)
C05 0.067(5) 0.033(4) 0.047(5) 0.004(4) 0.011(4) 0.014(4)
C06 0.053(5) 0.035(5) 0.069(6) -0.008(4) 0.018(4) 0.007(4)
N2 0.043(4) 0.040(4) 0.065(4) -0.001(3) 0.015(3) 0.012(3)
O02 0.044(3) 0.040(3) 0.061(3) -0.008(3) -0.004(3) 0.014(2)
C07 0.030(4) 0.019(4) 0.067(5) -0.010(4) 0.008(4) 0.000(3)
C08 0.038(4) 0.025(4) 0.039(4) -0.003(3) 0.014(3) 0.002(3)
C09 0.042(4) 0.042(5) 0.041(5) -0.006(4) 0.011(4) 0.003(4)
N3 0.039(3) 0.029(4) 0.056(4) 0.000(3) 0.009(3) 0.003(3)
N4 0.032(3) 0.029(3) 0.046(4) -0.006(3) 0.005(3) 0.005(3)
C041 0.044(4) 0.025(4) 0.050(5) 0.001(3) 0.017(4) 0.007(3)
C042 0.038(4) 0.031(4) 0.051(5) 0.001(4) 0.008(4) 0.005(3)
C043 0.042(4) 0.025(4) 0.061(5) 0.003(4) 0.013(4) 0.010(3)
C044 0.063(5) 0.038(5) 0.066(6) -0.002(4) 0.009(4) 0.018(4)
C010 0.040(4) 0.018(4) 0.056(5) -0.007(3) 0.017(4) 0.000(3)
C9S 0.053 0.054 0.082 -0.028 0.036 -0.024
C1S 0.031 0.070 0.024 -0.008 0.004 0.012
C2S 0.037 0.116 0.060 0.057 0.002 0.040
C3S 0.035 0.060 0.092 0.005 0.000 0.024
C4S 0.031 0.014 0.120 0.042 0.040 0.007
C5S 0.076 0.075 0.039 0.030 0.039 0.044
C6S 0.046 0.028 0.135 0.010 0.056 0.010
C7S 0.038 0.077 0.053 -0.015 0.012 0.001
C8S 0.039 0.060 0.068 0.032 -0.005 -0.031

loop_
_atom_type_symbol
_atom_type_description
_atom_type_scat_dispersion_real
_atom_type_scat_dispersion_imag
_atom_type_scat_source
C C 0.0033 0.0016 'International Tables Vol C Tables 4.2.6.8 and 6.1.1.4'
H H 0.0000 0.0000 'International Tables Vol C Tables 4.2.6.8 and 6.1.1.4'
N N 0.0061 0.0033 'International Tables Vol C Tables 4.2.6.8 and 6.1.1.4'
O O 0.0106 0.0060 'International Tables Vol C Tables 4.2.6.8 and 6.1.1.4'
F F 0.0171 0.0103 'International Tables Vol C Tables 4.2.6.8 and 6.1.1.4'
Cu Cu 0.3201 1.2651 'International Tables Vol C Tables 4.2.6.8 and 6.1.1.4'

loop_
_geom_angle_atom_site_label_1
_geom_angle_atom_site_label_2
_geom_angle_atom_site_label_3
_geom_angle
_geom_angle_site_symmetry_1
_geom_angle_site_symmetry_3
O2 Cu1 O2 180.0(2) 2_666 .
O2 Cu1 O01 87.21(18) 2_666 2_666
O2 Cu1 O01 92.78(18) . 2_666
O2 Cu1 O01 92.78(18) 2_666 .
O2 Cu1 O01 87.22(18) . .
O01 Cu1 O01 179.999(1) 2_666 .
O2 Cu1 O1 93.6(2) 2_666 .
O2 Cu1 O1 86.4(2) . .
O01 Cu1 O1 100.20(18) 2_666 .
O01 Cu1 O1 79.79(18) . .
O2 Cu1 O1 86.4(2) 2_666 2_666
O2 Cu1 O1 93.6(2) . 2_666
O01 Cu1 O1 79.80(18) 2_666 2_666
O01 Cu1 O1 100.20(18) . 2_666
O1 Cu1 O1 179.999(2) . 2_666
C2 O1 Cu1 120.4(5) . .
F3 C1 F2A 112.0(13) . .
F3 C1 F1A 94.3(15) . .
F2A C1 F1A 104.4(11) . .
F3 C1 F2 107.1(14) . .
F2A C1 F2 21.2(10) . .
F1A C1 F2 125.6(11) . .
F3 C1 F1 115.7(13) . .
F2A C1 F1 89.0(10) . .
F1A C1 F1 22.6(12) . .
F2 C1 F1 109.1(10) . .
F3 C1 F3A 3.4(13) . .
F2A C1 F3A 108.9(12) . .
F1A C1 F3A 93.7(12) . .
F2 C1 F3A 104.9(12) . .
F1 C1 F3A 114.6(10) . .
F3 C1 C2 113.8(10) . .
F2A C1 C2 118.4(10) . .
F1A C1 C2 110.8(10) . .
F2 C1 C2 105.1(10) . .
F1 C1 C2 105.5(9) . .
F3A C1 C2 117.1(9) . .
F1A F1 C1 64(3) . .
F1 F1A C1 93(3) . .
O1 C2 C3 129.8(7) . .
O1 C2 C1 113.7(7) . .
C3 C2 C1 116.5(7) . .
C4 C3 C2 122.4(7) . .
O2 C4 C3 128.6(6) . .
O2 C4 C5 113.4(6) . .
C3 C4 C5 118.0(7) . .
F5 C5 F6 105.7(6) . .
F5 C5 F4 106.7(7) . .
F6 C5 F4 106.5(6) . .
F5 C5 C4 115.5(6) . .
F6 C5 C4 111.2(6) . .
F4 C5 C4 110.7(6) . .
C4 O2 Cu1 128.8(4) . .
O4 Cu2 O4 180.0 2 .
O4 Cu2 O3 88.0(2) 2 .
O4 Cu2 O3 92.0(2) . .
O4 Cu2 O3 92.0(2) 2 2
O4 Cu2 O3 88.0(2) . 2
O3 Cu2 O3 180.0(3) . 2
O4 Cu2 N3 95.37(19) 2 .
O4 Cu2 N3 84.63(19) . .
O3 Cu2 N3 84.0(2) . .
O3 Cu2 N3 96.0(2) 2 .
C7 O3 Cu2 124.7(5) . .
F8 C6 F7 94.2(8) . .
F8 C6 F9 112.5(8) . .
F7 C6 F9 107.2(7) . .
F8 C6 F8A 22.3(8) . .
F7 C6 F8A 115.7(9) . .
F9 C6 F8A 98.8(8) . .
F8 C6 C7 115.3(9) . .
F7 C6 C7 112.3(6) . .
F9 C6 C7 113.5(8) . .
F8A C6 C7 108.7(8) . .
F8A F8 C6 90(3) . .
F8 F8A C6 68(2) . .
O3 C7 C8 125.2(7) . .
O3 C7 C6 113.6(7) . .
C8 C7 C6 121.1(7) . .
C9 C8 C7 122.6(7) . .
O4 C9 C8 129.8(8) . .
O4 C9 C10 110.4(7) . .
C8 C9 C10 119.9(7) . .
F10 C10 F12 106.4(6) . .
F10 C10 F11 107.3(7) . .
F12 C10 F11 107.0(6) . .
F10 C10 C9 111.0(6) . .
F12 C10 C9 112.6(7) . .
F11 C10 C9 112.2(6) . .
C9 O4 Cu2 123.6(5) . .
N1 O01 Cu1 123.9(4) . .
O01 N1 C07 124.2(6) . .
O01 N1 C01 123.2(5) . .
C07 N1 C01 110.4(6) . .
C02 C01 C03 111.1(6) . .
C02 C01 N1 105.6(6) . .
C03 C01 N1 108.8(6) . .
C02 C01 C04 114.8(6) . .
C03 C01 C04 114.7(6) . .
N1 C01 C04 100.8(5) . .
C05 C04 C06 111.1(7) . .
C05 C04 C01 114.9(6) . .
C06 C04 C01 114.8(6) . .
C05 C04 N2 109.9(6) . .
C06 C04 N2 104.7(6) . .
C01 C04 N2 100.3(5) . .
O02 N2 C07 125.7(6) . .
O02 N2 C04 122.7(6) . .
C07 N2 C04 111.3(6) . .
N2 C07 N1 109.2(6) . .
N2 C07 C08 124.7(6) . .
N1 C07 C08 126.1(7) . .
C010 C08 C09 104.6(6) . .
C010 C08 C07 127.5(6) . .
C09 C08 C07 127.7(7) . .
N3 C09 C08 111.4(7) . .
C09 N3 N4 103.9(5) . .
C09 N3 Cu2 126.1(5) . .
N4 N3 Cu2 129.3(4) . .
C010 N4 N3 111.9(6) . .
C010 N4 C041 129.6(6) . .
N3 N4 C041 118.5(5) . .
N4 C041 C042 114.8(6) . .
C041 C042 C043 112.0(6) . .
C044 C043 C042 115.1(6) . .
N4 C010 C08 108.1(6) . .
C8S C9S C7S 103.7 2_465 2_465
C8S C9S C1S 72.4 2_465 .
C7S C9S C1S 31.4 2_465 .
C4S C1S C7S 113.8 2_465 2_465
C4S C1S C2S 28.9 2_465 .
C7S C1S C2S 92.3 2_465 .
C4S C1S C6S 93.6 2_465 .
C7S C1S C6S 145.0 2_465 .
C2S C1S C6S 120.0 . .
C4S C1S C3S 58.5 2_465 2_465
C7S C1S C3S 158.8 2_465 2_465
C2S C1S C3S 85.6 . 2_465
C6S C1S C3S 35.1 . 2_465
C4S C1S C8S 170.8 2_465 2_465
C7S C1S C8S 63.2 2_465 2_465
C2S C1S C8S 142.5 . 2_465
C6S C1S C8S 92.7 . 2_465
C3S C1S C8S 127.5 2_465 2_465
C4S C1S C9S 156.6 2_465 .
C7S C1S C9S 43.7 2_465 .
C2S C1S C9S 129.8 . .
C6S C1S C9S 109.5 . .
C3S C1S C9S 144.5 2_465 .
C8S C1S C9S 19.5 2_465 .
C4S C2S C5S 112.7 2_465 2_465
C4S C2S C3S 84.8 2_465 .
C5S C2S C3S 35.6 2_465 .
C4S C2S C1S 38.4 2_465 .
C5S C2S C1S 151.1 2_465 .
C3S C2S C1S 120.0 . .
C4S C2S C7S 66.8 2_465 2_465
C5S C2S C7S 159.1 2_465 2_465
C3S C2S C7S 151.5 . 2_465
C1S C2S C7S 33.3 . 2_465
C5S C3S C6S 103.4 2_465 2_465
C5S C3S C4S 154.9 2_465 .
C6S C3S C4S 93.6 2_465 .
C5S C3S C2S 40.9 2_465 .
C6S C3S C2S 144.4 2_465 .
C4S C3S C2S 120.0 . .
C5S C3S C4S 65.6 2_465 2_465
C6S C3S C4S 159.2 2_465 2_465
C4S C3S C4S 92.2 . 2_465
C2S C3S C4S 28.7 . 2_465
C5S C3S C1S 155.2 2_465 2_465
C6S C3S C1S 58.5 2_465 2_465
C4S C3S C1S 35.1 . 2_465
C2S C3S C1S 153.6 . 2_465
C4S C3S C1S 124.9 2_465 2_465
C5S C3S C3S 108.4 2_465 2_465
C6S C3S C3S 138.1 2_465 2_465
C4S C3S C3S 48.6 . 2_465
C2S C3S C3S 71.8 . 2_465
C4S C3S C3S 43.7 2_465 2_465
C1S C3S C3S 82.1 2_465 2_465
C2S C4S C1S 112.7 2_465 2_465
C2S C4S C5S 38.4 2_465 .
C1S C4S C5S 151.1 2_465 .
C2S C4S C3S 151.0 2_465 .
C1S C4S C3S 86.4 2_465 .
C5S C4S C3S 120.0 . .
C2S C4S C3S 66.6 2_465 2_465
C1S C4S C3S 159.2 2_465 2_465
C5S C4S C3S 33.0 . 2_465
C3S C4S C3S 87.8 . 2_465
C2S C4S C7S 88.0 2_465 .
C1S C4S C7S 33.1 2_465 .
C5S C4S C7S 123.1 . .
C3S C4S C7S 116.9 . .
C3S C4S C7S 154.6 2_465 .
C2S C4S C6S 156.2 2_465 2_465
C1S C4S C6S 53.6 2_465 2_465
C5S C4S C6S 151.5 . 2_465
C3S C4S C6S 32.8 . 2_465
C3S C4S C6S 118.5 2_465 2_465
C7S C4S C6S 84.8 . 2_465
C3S C5S C2S 103.5 2_465 2_465
C3S C5S C4S 81.3 2_465 .
C2S C5S C4S 28.9 2_465 .
C3S C5S C6S 40.9 2_465 .
C2S C5S C6S 144.4 2_465 .
C4S C5S C6S 120.0 . .
C3S C6S C5S 35.6 2_465 .
C3S C6S C1S 86.4 2_465 .
C5S C6S C1S 120.0 . .
C3S C6S C4S 53.6 2_465 2_465
C5S C6S C4S 87.8 . 2_465
C1S C6S C4S 32.8 . 2_465
C1S C7S C9S 104.9 2_465 2_465
C1S C7S C8S 82.7 2_465 .
C9S C7S C8S 22.2 2_465 .
C1S C7S C4S 33.1 2_465 .
C9S C7S C4S 137.5 2_465 .
C8S C7S C4S 115.3 . .
C1S C7S C2S 54.4 2_465 2_465
C9S C7S C2S 147.6 2_465 2_465
C8S C7S C2S 128.8 . 2_465
C4S C7S C2S 25.2 . 2_465
C9S C8S C7S 54.0 2_465 .
C9S C8S C1S 88.0 2_465 2_465
C7S C8S C1S 34.1 . 2_465

loop_
_geom_bond_atom_site_label_1
_geom_bond_atom_site_label_2
_geom_bond_distance
_geom_bond_site_symmetry_2
Cu1 O2 1.998(5) 2_666
Cu1 O2 1.998(5) .
Cu1 O01 2.044(6) 2_666
Cu1 O01 2.044(6) .
Cu1 O1 2.268(5) .
Cu1 O1 2.268(5) 2_666
O1 C2 1.241(8) .
C1 F3 1.164(18) .
C1 F2A 1.295(18) .
C1 F1A 1.297(18) .
C1 F2 1.319(18) .
C1 F1 1.438(13) .
C1 F3A 1.453(18) .
C1 C2 1.569(11) .
F1 F1A 0.55(3) .
C2 C3 1.433(10) .
C3 C4 1.389(10) .
C4 O2 1.270(8) .
C4 C5 1.515(10) .
C5 F5 1.316(8) .
C5 F6 1.345(8) .
C5 F4 1.349(9) .
Cu2 O4 1.956(5) 2
Cu2 O4 1.956(5) .
Cu2 O3 1.980(5) .
Cu2 O3 1.980(5) 2
Cu2 N3 2.500(6) .
O3 C7 1.274(8) .
C6 F8 1.317(15) .
C6 F7 1.343(9) .
C6 F9 1.356(9) .
C6 F8A 1.425(15) .
C6 C7 1.521(11) .
F8 F8A 0.540(17) .
C7 C8 1.434(11) .
C8 C9 1.344(10) .
C9 O4 1.275(8) .
C9 C10 1.569(11) .
C10 F10 1.335(8) .
C10 F12 1.353(8) .
C10 F11 1.338(8) .
O01 N1 1.344(7) .
N1 C07 1.370(8) .
N1 C01 1.549(9) .
C01 C02 1.514(10) .
C01 C03 1.540(9) .
C01 C04 1.550(10) .
C04 C05 1.499(10) .
C04 C06 1.539(10) .
C04 N2 1.568(9) .
N2 O02 1.278(7) .
N2 C07 1.359(9) .
C07 C08 1.464(9) .
C08 C010 1.396(10) .
C08 C09 1.429(9) .
C09 N3 1.367(10) .
N3 N4 1.400(8) .
N4 C010 1.353(8) .
N4 C041 1.459(9) .
C041 C042 1.509(9) .
C042 C043 1.568(10) .
C043 C044 1.537(10) .
C9S C8S 0.5826 2_465
C9S C7S 1.2466 2_465
C9S C1S 1.7425 .
C1S C4S 0.9366 2_465
C1S C7S 0.9389 2_465
C1S C2S 1.3900 .
C1S C6S 1.3901 .
C1S C3S 1.6266 2_465
C1S C8S 1.6624 2_465
C2S C4S 0.7275 2_465
C2S C5S 0.9365 2_465
C2S C3S 1.3900 .
C2S C7S 1.7086 2_465
C3S C5S 0.8322 2_465
C3S C6S 0.9366 2_465
C3S C4S 1.3900 .
C3S C4S 1.5088 2_465
C3S C1S 1.6266 2_465
C3S C3S 2.0113 2_465
C4S C2S 0.7275 2_465
C4S C1S 0.9366 2_465
C4S C5S 1.3899 .
C4S C3S 1.5088 2_465
C4S C7S 1.5711 .
C4S C6S 1.7242 2_465
C5S C3S 0.8322 2_465
C5S C2S 0.9365 2_465
C5S C6S 1.3901 .
C6S C3S 0.9366 2_465
C6S C4S 1.7242 2_465
C7S C1S 0.9389 2_465
C7S C9S 1.2465 2_465
C7S C8S 1.4960 .
C7S C2S 1.7086 2_465
C8S C9S 0.5826 2_465
C8S C1S 1.6623 2_465
